data_1527762
loop_
_publ_author_name
'Marinder, B.O.'
'Werner, P.E.'
'Wahlstroem, E.'
'Malmros, G.'

_publ_section_title
;
 Investigations on a New Copper Niobium Oxide of Li Nb3 O8 Type Using
 Chemical Analysis and X-Ray Powder Diffraction Profile Analysis
;
_journal_name_full 'Acta Chemica Scandinavica, Series A: (28,1974-)'
_journal_page_first 51
_journal_page_last 56
_journal_volume 34
_journal_year 1980
_chemical_formula_sum 'Cu Nb3 O8'
_space_group_IT_number 14
_symmetry_space_group_name_Hall '-P 2yab'
_symmetry_space_group_name_H-M 'P 1 21/a 1'
_cell_angle_alpha 90
_cell_angle_beta 107.18
_cell_angle_gamma 90
_cell_formula_units_Z 4
_cell_length_a 15.365
_cell_length_b 5.0717
_cell_length_c 7.5266
_cell_volume 560.353
_citation_journal_id_ASTM ACAPCT
_cod_data_source_file Marinder_ACAPCT_1980_909.cif
_cod_data_source_block Cu1Nb3O8
_cod_original_cell_volume 560.3531
_cod_original_sg_symbol_Hall '-P 2ybc (z,y,-x)'
_cod_original_formula_sum 'Cu1 Nb3 O8'
_cod_database_code 1527762

loop_
_symmetry_equiv_pos_as_xyz
x,y,z
-x+1/2,y+1/2,-z
-x,-y,-z
x-1/2,-y-1/2,z

loop_
_atom_site_label
_atom_site_type_symbol
_atom_site_fract_x
_atom_site_fract_y
_atom_site_fract_z
_atom_site_occupancy
_atom_site_U_iso_or_equiv
O8 O-2 0.154 0.093 0.243 1 0.0
O1 O-2 0.28 0.421 0.061 1 0.0
O5 O-2 0.105 0.947 0.492 1 0.0
O6 O-2 0.048 0.432 0.341 1 0.0
O4 O-2 0.04 0.129 0.872 1 0.0
O7 O-2 0.085 0.552 0.028 1 0.0
Nb2 Nb+5 0.0788 0.754 0.2485 1 0.0
Cu1 Cu+1 0.4252 0.274 0.273 1 0.0
Nb1 Nb+5 0.169 0.268 0.007 1 0.0
O2 O-2 0.141 0.39 0.739 1 0.0
Nb3 Nb+5 0.1638 0.257 0.5107 1 0.0
O3 O-2 0.198 0.587 0.401 1 0.0
